data_2238100
loop_
_publ_author_name
'Vetter, Antje'
'Seichter, Wilhelm'
'Weber, Edwin'

_publ_section_title
;
 5-(Naphthalen-1-yl)isophthalic acid--dimethyl sulfoxide--water (2/1/2)
;
_journal_coeditor_code YK2092
_journal_issue 6
_journal_name_full 'Acta Crystallographica Section E'
_journal_page_first o912
_journal_page_last o913
_journal_paper_doi 10.1107/S1600536813012361
_journal_volume 69
_journal_year 2013
_chemical_formula_iupac '2C18 H12 O4, C2 H6 O S, 2H2 O'
_chemical_formula_moiety '2(C18 H12 O4), C2 H6 O S, 2(H2 O)'
_chemical_formula_sum 'C19 H17 O5.5 S0.5'
_chemical_formula_weight 349.36
_chemical_name_systematic
;
5-(Naphthalen-1-yl)isophthalic acid--dimethyl sulfoxide--water (2/1/2)
;
_space_group_IT_number 1
_symmetry_cell_setting triclinic
_symmetry_space_group_name_Hall 'P 1'
_symmetry_space_group_name_H-M 'P 1'
_atom_sites_solution_hydrogens geom
_atom_sites_solution_primary direct
_atom_sites_solution_secondary difmap
_audit_creation_method SHELXL-97
_cell_angle_alpha 95.780(3)
_cell_angle_beta 95.669(3)
_cell_angle_gamma 90.028(3)
_cell_formula_units_Z 4
_cell_length_a 6.6842(4)
_cell_length_b 9.6173(6)
_cell_length_c 25.4682(15)
_cell_measurement_reflns_used 8379
_cell_measurement_temperature 93(2)
_cell_measurement_theta_max 30.63
_cell_measurement_theta_min 2.20
_cell_volume 1620.82(17)
_computing_cell_refinement 'SAINT (Bruker, 2007)'
_computing_data_collection 'APEX2 (Bruker, 2007)'
_computing_data_reduction 'SAINT (Bruker, 2007)'
_computing_molecular_graphics 'ORTEP-3 for Windows (Farrugia, 2012)'
_computing_publication_material 'SHELXTL  (Sheldrick, 2008)'
_computing_structure_refinement 'SHELXL97 (Sheldrick, 2008)'
_computing_structure_solution 'SHELXS97 (Sheldrick, 2008)'
_diffrn_ambient_temperature 93(2)
_diffrn_measured_fraction_theta_full 0.998
_diffrn_measured_fraction_theta_max 0.998
_diffrn_measurement_device_type
;
Bruker Kappa APEXII CCD diffractometer
;
_diffrn_measurement_method '\f and \w scans'
_diffrn_radiation_monochromator graphite
_diffrn_radiation_source 'fine-focus sealed tube'
_diffrn_radiation_type MoK\a
_diffrn_radiation_wavelength 0.71073
_diffrn_reflns_av_R_equivalents 0.0427
_diffrn_reflns_av_sigmaI/netI 0.0624
_diffrn_reflns_limit_h_max 8
_diffrn_reflns_limit_h_min -8
_diffrn_reflns_limit_k_max 12
_diffrn_reflns_limit_k_min -12
_diffrn_reflns_limit_l_max 33
_diffrn_reflns_limit_l_min -33
_diffrn_reflns_number 39842
_diffrn_reflns_theta_full 28.10
_diffrn_reflns_theta_max 28.10
_diffrn_reflns_theta_min 1.62
_exptl_absorpt_coefficient_mu 0.166
_exptl_absorpt_correction_type none
_exptl_crystal_colour colourless
_exptl_crystal_density_diffrn 1.432
_exptl_crystal_density_method 'not measured'
_exptl_crystal_description rhombus
_exptl_crystal_F_000 732
_exptl_crystal_size_max 0.18
_exptl_crystal_size_mid 0.17
_exptl_crystal_size_min 0.09
_refine_diff_density_max 0.314
_refine_diff_density_min -0.292
_refine_ls_abs_structure_details 'Flack (1983), 7387 Friedel pairs'
_refine_ls_abs_structure_Flack -0.03(5)
_refine_ls_extinction_method none
_refine_ls_goodness_of_fit_ref 1.035
_refine_ls_hydrogen_treatment mixed
_refine_ls_matrix_type full
_refine_ls_number_parameters 945
_refine_ls_number_reflns 15284
_refine_ls_number_restraints 8
_refine_ls_restrained_S_all 1.035
_refine_ls_R_factor_all 0.0612
_refine_ls_R_factor_gt 0.0452
_refine_ls_shift/su_max 0.000
_refine_ls_shift/su_mean 0.000
_refine_ls_structure_factor_coef Fsqd
_refine_ls_weighting_details 'calc w=1/[\s^2^(Fo^2^)+(0.0447P)^2^+0.2447P] where P=(Fo^2^+2Fc^2^)/3'
_refine_ls_weighting_scheme calc
_refine_ls_wR_factor_gt 0.0924
_refine_ls_wR_factor_ref 0.0995
_reflns_number_gt 12600
_reflns_number_total 15284
_reflns_threshold_expression I>2sigma(I)
_cod_data_source_file yk2092.cif
_cod_data_source_block I
_cod_database_code 2238100
_cod_database_fobs_code 2238100

loop_
_symmetry_equiv_pos_as_xyz
'x, y, z'

loop_
_atom_site_type_symbol
_atom_site_label
_atom_site_fract_x
_atom_site_fract_y
_atom_site_fract_z
_atom_site_U_iso_or_equiv
_atom_site_adp_type
_atom_site_calc_flag
_atom_site_refinement_flags
_atom_site_occupancy
_atom_site_symmetry_multiplicity
O O1 -0.0444(3) 1.15517(17) 0.93514(7) 0.0183(4) Uani d . 1 1
H H1 -0.0530 1.2373 0.9494 0.027 Uiso calc R 1 1
O O2 0.0285(3) 1.26400(17) 0.86570(7) 0.0166(4) Uani d . 1 1
O O3 -0.0263(3) 0.63317(18) 0.92376(7) 0.0181(4) Uani d . 1 1
O O4 0.0604(3) 0.52281(17) 0.84729(7) 0.0173(4) Uani d . 1 1
H H4 0.0412 0.4509 0.8624 0.026 Uiso calc R 1 1
C C1 0.1036(4) 0.8755(2) 0.71638(9) 0.0131(5) Uani d . 1 1
C C2 -0.0413(4) 0.9361(3) 0.68468(10) 0.0160(5) Uani d . 1 1
H H2 -0.1476 0.9847 0.7004 0.019 Uiso calc R 1 1
C C3 -0.0365(4) 0.9282(3) 0.62936(10) 0.0179(5) Uani d . 1 1
H H3 -0.1383 0.9716 0.6081 0.021 Uiso calc R 1 1
C C4 0.1153(4) 0.8578(3) 0.60616(10) 0.0171(5) Uani d . 1 1
H H4A 0.1160 0.8505 0.5687 0.021 Uiso calc R 1 1
C C5 0.2709(4) 0.7959(2) 0.63727(10) 0.0145(5) Uani d . 1 1
C C6 0.4338(4) 0.7260(3) 0.61436(10) 0.0185(5) Uani d . 1 1
H H6 0.4354 0.7172 0.5769 0.022 Uiso calc R 1 1
C C7 0.5862(4) 0.6718(3) 0.64457(11) 0.0217(6) Uani d . 1 1
H H7 0.6929 0.6251 0.6283 0.026 Uiso calc R 1 1
C C8 0.5864(4) 0.6849(3) 0.70067(10) 0.0193(6) Uani d . 1 1
H H8 0.6946 0.6481 0.7219 0.023 Uiso calc R 1 1
C C9 0.4319(4) 0.7502(2) 0.72416(10) 0.0158(5) Uani d . 1 1
H H9 0.4346 0.7587 0.7617 0.019 Uiso calc R 1 1
C C10 0.2673(4) 0.8055(2) 0.69350(10) 0.0130(5) Uani d . 1 1
C C11 0.0816(4) 0.8818(2) 0.77422(10) 0.0130(5) Uani d . 1 1
C C12 0.0566(4) 1.0103(2) 0.80377(9) 0.0133(5) Uani d . 1 1
H H12 0.0621 1.0943 0.7872 0.016 Uiso calc R 1 1
C C13 0.0237(4) 1.0165(2) 0.85705(10) 0.0120(5) Uani d . 1 1
C C14 0.0126(4) 0.8948(2) 0.88178(10) 0.0131(5) Uani d . 1 1
H H14 -0.0120 0.8991 0.9180 0.016 Uiso calc R 1 1
C C15 0.0379(4) 0.7662(2) 0.85273(10) 0.0130(5) Uani d . 1 1
C C16 0.0729(4) 0.7607(2) 0.79979(10) 0.0136(5) Uani d . 1 1
H H16 0.0914 0.6726 0.7805 0.016 Uiso calc R 1 1
C C17 0.0031(4) 1.1579(3) 0.88623(10) 0.0140(5) Uani d . 1 1
C C18 0.0212(4) 0.6353(2) 0.87888(10) 0.0132(5) Uani d . 1 1
O O1A 0.4749(3) 0.58077(17) 0.92172(7) 0.0176(4) Uani d . 1 1
O O2A 0.5635(3) 0.65134(17) 0.84584(7) 0.0172(4) Uani d . 1 1
H H2A 0.5454 0.7311 0.8613 0.026 Uiso calc R 1 1
O O3A 0.4594(3) 0.06583(18) 0.93111(7) 0.0174(4) Uani d . 1 1
H H3A 0.4520 -0.0088 0.9454 0.026 Uiso calc R 1 1
O O4A 0.5295(3) -0.08045(17) 0.86125(7) 0.0169(4) Uani d . 1 1
C C1A 0.5968(4) 0.2372(2) 0.71184(10) 0.0142(5) Uani d . 1 1
C C2A 0.4496(4) 0.1661(3) 0.67782(10) 0.0166(5) Uani d . 1 1
H H2A1 0.3429 0.1219 0.6920 0.020 Uiso calc R 1 1
C C3A 0.4543(4) 0.1576(3) 0.62245(10) 0.0196(6) Uani d . 1 1
H H3A1 0.3517 0.1077 0.5997 0.024 Uiso calc R 1 1
C C4A 0.6062(4) 0.2212(3) 0.60148(10) 0.0179(5) Uani d . 1 1
H H4A1 0.6051 0.2186 0.5641 0.022 Uiso calc R 1 1
C C5A 0.7651(4) 0.2910(2) 0.63458(10) 0.0153(5) Uani d . 1 1
C C6A 0.9278(4) 0.3532(3) 0.61336(11) 0.0211(6) Uani d . 1 1
H H6A 0.9287 0.3503 0.5760 0.025 Uiso calc R 1 1
C C7A 1.0827(4) 0.4170(3) 0.64568(11) 0.0229(6) Uani d . 1 1
H H7A 1.1897 0.4593 0.6309 0.027 Uiso calc R 1 1
C C8A 1.0839(4) 0.4202(3) 0.70124(11) 0.0204(6) Uani d . 1 1
H H8A 1.1940 0.4625 0.7236 0.024 Uiso calc R 1 1
C C9A 0.9294(4) 0.3635(3) 0.72307(10) 0.0168(5) Uani d . 1 1
H H9A 0.9330 0.3672 0.7606 0.020 Uiso calc R 1 1
C C10A 0.7626(4) 0.2987(2) 0.69084(10) 0.0135(5) Uani d . 1 1
C C11A 0.5760(4) 0.2556(2) 0.77016(10) 0.0128(5) Uani d . 1 1
C C12A 0.5691(4) 0.3900(2) 0.79653(10) 0.0136(5) Uani d . 1 1
H H12A 0.5871 0.4688 0.7777 0.016 Uiso calc R 1 1
C C13A 0.5362(4) 0.4105(2) 0.84980(10) 0.0127(5) Uani d . 1 1
C C14A 0.5131(4) 0.2966(2) 0.87837(10) 0.0131(5) Uani d . 1 1
H H14A 0.4905 0.3103 0.9148 0.016 Uiso calc R 1 1
C C15A 0.5235(4) 0.1616(2) 0.85266(10) 0.0128(5) Uani d . 1 1
C C16A 0.5526(4) 0.1418(2) 0.79892(10) 0.0140(5) Uani d . 1 1
H H16A 0.5566 0.0496 0.7817 0.017 Uiso calc R 1 1
C C17A 0.5220(4) 0.5552(2) 0.87681(10) 0.0135(5) Uani d . 1 1
C C18A 0.5046(4) 0.0373(2) 0.88190(10) 0.0133(5) Uani d . 1 1
O O1B 0.6696(3) 0.72004(17) 0.17136(7) 0.0164(4) Uani d . 1 1
H H1B 0.6567 0.7946 0.1568 0.025 Uiso calc R 1 1
O O2B 0.7921(3) 0.86549(17) 0.24144(7) 0.0156(4) Uani d . 1 1
O O3B 0.6950(3) 0.20477(17) 0.17970(7) 0.0165(4) Uani d . 1 1
O O4B 0.8369(3) 0.13335(17) 0.25592(7) 0.0158(4) Uani d . 1 1
H H4B 0.7978 0.0542 0.2416 0.024 Uiso calc R 1 1
C C1B 0.9745(4) 0.5465(2) 0.39000(9) 0.0132(5) Uani d . 1 1
C C2B 0.8542(4) 0.6176(3) 0.42408(10) 0.0164(5) Uani d . 1 1
H H2B 0.7367 0.6619 0.4100 0.020 Uiso calc R 1 1
C C3B 0.9013(4) 0.6265(3) 0.47989(11) 0.0197(6) Uani d . 1 1
H H3B 0.8162 0.6767 0.5027 0.024 Uiso calc R 1 1
C C4B 1.0684(4) 0.5630(3) 0.50072(10) 0.0179(5) Uani d . 1 1
H H4B1 1.0961 0.5658 0.5381 0.022 Uiso calc R 1 1
C C5B 1.2014(4) 0.4930(3) 0.46748(10) 0.0163(5) Uani d . 1 1
C C6B 1.3807(4) 0.4316(3) 0.48856(11) 0.0197(6) Uani d . 1 1
H H6B 1.4107 0.4350 0.5259 0.024 Uiso calc R 1 1
C C7B 1.5110(4) 0.3676(3) 0.45596(11) 0.0213(6) Uani d . 1 1
H H7B 1.6296 0.3260 0.4708 0.026 Uiso calc R 1 1
C C8B 1.4708(4) 0.3630(3) 0.40047(11) 0.0188(6) Uani d . 1 1
H H8B 1.5632 0.3194 0.3781 0.023 Uiso calc R 1 1
C C9B 1.2992(4) 0.4208(2) 0.37855(10) 0.0156(5) Uani d . 1 1
H H9B 1.2746 0.4179 0.3411 0.019 Uiso calc R 1 1
C C10B 1.1573(4) 0.4853(2) 0.41101(9) 0.0135(5) Uani d . 1 1
C C11B 0.9094(4) 0.5295(2) 0.33200(9) 0.0122(5) Uani d . 1 1
C C12B 0.8653(4) 0.6428(2) 0.30312(10) 0.0136(5) Uani d . 1 1
H H12B 0.8844 0.7351 0.3201 0.016 Uiso calc R 1 1
C C13B 0.7935(3) 0.6225(2) 0.24962(10) 0.0110(5) Uani d . 1 1
C C14B 0.7634(3) 0.4884(2) 0.22378(10) 0.0114(5) Uani d . 1 1
H H14B 0.7123 0.4751 0.1875 0.014 Uiso calc R 1 1
C C15B 0.8097(4) 0.3739(2) 0.25216(10) 0.0118(5) Uani d . 1 1
C C16B 0.8828(4) 0.3948(2) 0.30538(10) 0.0130(5) Uani d . 1 1
H H16B 0.9154 0.3161 0.3242 0.016 Uiso calc R 1 1
C C17B 0.7521(4) 0.7479(2) 0.22060(9) 0.0116(5) Uani d . 1 1
C C18B 0.7735(4) 0.2302(2) 0.22478(10) 0.0132(5) Uani d . 1 1
O O1C 0.1944(3) 1.14760(17) 0.17794(7) 0.0168(4) Uani d . 1 1
O O2C 0.3329(3) 1.25902(17) 0.25475(7) 0.0160(4) Uani d . 1 1
H H2C 0.3049 1.3305 0.2391 0.024 Uiso calc R 1 1
O O3C 0.1643(3) 0.62594(17) 0.16752(6) 0.0153(4) Uani d . 1 1
H H3C 0.1382 0.5435 0.1544 0.023 Uiso calc R 1 1
O O4C 0.2889(3) 0.51794(17) 0.23747(7) 0.0157(4) Uani d . 1 1
C C1C 0.4779(4) 0.9086(2) 0.38610(9) 0.0123(5) Uani d . 1 1
C C2C 0.3567(4) 0.8484(2) 0.41795(10) 0.0158(5) Uani d . 1 1
H H2C1 0.2377 0.8004 0.4025 0.019 Uiso calc R 1 1
C C3C 0.4056(4) 0.8562(3) 0.47333(10) 0.0182(6) Uani d . 1 1
H H3C1 0.3208 0.8122 0.4947 0.022 Uiso calc R 1 1
C C4C 0.5741(4) 0.9268(3) 0.49644(10) 0.0170(5) Uani d . 1 1
H H4C 0.6027 0.9346 0.5339 0.020 Uiso calc R 1 1
C C5C 0.7072(4) 0.9887(3) 0.46510(10) 0.0147(5) Uani d . 1 1
C C6C 0.8870(4) 1.0585(3) 0.48780(10) 0.0176(5) Uani d . 1 1
H H6C 0.9179 1.0672 0.5252 0.021 Uiso calc R 1 1
C C7C 1.0161(4) 1.1134(3) 0.45698(11) 0.0200(6) Uani d . 1 1
H H7C 1.1345 1.1612 0.4730 0.024 Uiso calc R 1 1
C C8C 0.9738(4) 1.0991(3) 0.40126(10) 0.0181(5) Uani d . 1 1
H H8C 1.0659 1.1353 0.3798 0.022 Uiso calc R 1 1
C C9C 0.8014(4) 1.0337(2) 0.37795(10) 0.0150(5) Uani d . 1 1
H H9C 0.7752 1.0251 0.3404 0.018 Uiso calc R 1 1
C C10C 0.6601(4) 0.9781(2) 0.40893(9) 0.0123(5) Uani d . 1 1
C C11C 0.4120(3) 0.9006(2) 0.32818(9) 0.0119(5) Uani d . 1 1
C C12C 0.3846(4) 1.0224(2) 0.30269(9) 0.0117(5) Uani d . 1 1
H H12C 0.4178 1.1106 0.3219 0.014 Uiso calc R 1 1
C C13C 0.3094(4) 1.0156(2) 0.24968(10) 0.0115(5) Uani d . 1 1
C C14C 0.2617(3) 0.8869(2) 0.22096(9) 0.0111(5) Uani d . 1 1
H H14C 0.2086 0.8822 0.1848 0.013 Uiso calc R 1 1
C C15C 0.2925(3) 0.7659(2) 0.24564(10) 0.0109(5) Uani d . 1 1
C C16C 0.3660(4) 0.7733(2) 0.29906(9) 0.0121(5) Uani d . 1 1
H H16C 0.3847 0.6896 0.3157 0.015 Uiso calc R 1 1
C C17C 0.2729(4) 1.1463(2) 0.22324(10) 0.0127(5) Uani d . 1 1
C C18C 0.2487(4) 0.6250(2) 0.21663(10) 0.0124(5) Uani d . 1 1
S S1 1.00718(9) 0.89723(6) 0.08375(3) 0.01409(13) Uani d . 1 1
O O1G 1.2225(3) 0.88624(19) 0.06914(7) 0.0208(4) Uani d . 1 1
C C1G 0.8946(4) 1.0283(3) 0.04598(11) 0.0233(6) Uani d . 1 1
H H1G1 0.9449 1.1206 0.0615 0.035 Uiso calc R 1 1
H H1G2 0.7483 1.0243 0.0463 0.035 Uiso calc R 1 1
H H1G3 0.9288 1.0119 0.0093 0.035 Uiso calc R 1 1
C C2G 0.8784(4) 0.7491(3) 0.04824(11) 0.0208(6) Uani d . 1 1
H H2G1 0.9071 0.7420 0.0111 0.031 Uiso calc R 1 1
H H2G2 0.7334 0.7594 0.0501 0.031 Uiso calc R 1 1
H H2G3 0.9239 0.6643 0.0640 0.031 Uiso calc R 1 1
S S2 0.50038(9) 0.40349(6) 0.08343(3) 0.01460(13) Uani d . 1 1
O O1H 0.7177(3) 0.40828(19) 0.07026(7) 0.0206(4) Uani d . 1 1
C C1H 0.3754(4) 0.5325(3) 0.04717(11) 0.0221(6) Uani d . 1 1
H H1H1 0.4134 0.6257 0.0645 0.033 Uiso calc R 1 1
H H1H2 0.2297 0.5194 0.0462 0.033 Uiso calc R 1 1
H H1H3 0.4145 0.5234 0.0109 0.033 Uiso calc R 1 1
C C2H 0.3935(4) 0.2518(3) 0.04457(11) 0.0243(6) Uani d . 1 1
H H2H1 0.4359 0.2477 0.0087 0.036 Uiso calc R 1 1
H H2H2 0.2465 0.2563 0.0427 0.036 Uiso calc R 1 1
H H2H3 0.4393 0.1680 0.0610 0.036 Uiso calc R 1 1
O O1W 0.9185(3) 0.40010(18) 0.98237(7) 0.0207(4) Uani d D 1 1
H H1W1 0.829(4) 0.414(4) 1.0040(12) 0.047(11) Uiso d D 1 1
H H2W1 0.907(5) 0.466(3) 0.9622(11) 0.046(11) Uiso d D 1 1
O O2W 0.4243(3) 0.84838(19) 0.98024(7) 0.0217(4) Uani d D 1 1
H H1W2 0.349(5) 0.853(4) 1.0051(11) 0.061(13) Uiso d D 1 1
H H2W2 0.431(5) 0.7675(18) 0.9634(12) 0.041(10) Uiso d D 1 1
O O3W 0.5777(3) 0.94182(17) 0.12596(7) 0.0151(4) Uani d D 1 1
H H1W3 0.458(2) 0.936(3) 0.1116(11) 0.029(9) Uiso d D 1 1
H H2W3 0.598(5) 1.0221(18) 0.1433(12) 0.039(10) Uiso d D 1 1
O O4W 0.0735(3) 0.37916(18) 0.12416(7) 0.0155(4) Uani d D 1 1
H H1W4 -0.048(2) 0.375(3) 0.1109(12) 0.036(10) Uiso d D 1 1
H H2W4 0.113(5) 0.314(3) 0.1433(11) 0.037(10) Uiso d D 1 1

loop_
_atom_site_aniso_label
_atom_site_aniso_U_11
_atom_site_aniso_U_22
_atom_site_aniso_U_33
_atom_site_aniso_U_12
_atom_site_aniso_U_13
_atom_site_aniso_U_23
O1 0.0302(11) 0.0112(8) 0.0143(9) 0.0033(8) 0.0068(8) 0.0009(7)
O2 0.0228(10) 0.0100(8) 0.0183(10) 0.0005(7) 0.0067(8) 0.0029(7)
O3 0.0258(10) 0.0152(9) 0.0147(9) 0.0012(7) 0.0065(8) 0.0042(7)
O4 0.0285(11) 0.0090(8) 0.0152(9) -0.0001(7) 0.0053(8) 0.0021(7)
C1 0.0156(13) 0.0102(11) 0.0133(12) -0.0025(9) 0.0007(10) 0.0005(9)
C2 0.0163(13) 0.0149(12) 0.0172(13) 0.0022(10) 0.0021(10) 0.0032(10)
C3 0.0194(14) 0.0194(13) 0.0147(13) 0.0004(10) -0.0020(11) 0.0049(10)
C4 0.0209(14) 0.0188(13) 0.0118(12) -0.0010(10) 0.0019(10) 0.0026(10)
C5 0.0206(13) 0.0107(11) 0.0124(12) -0.0034(9) 0.0036(10) 0.0003(9)
C6 0.0240(14) 0.0179(13) 0.0144(13) -0.0015(11) 0.0066(11) 0.0012(10)
C7 0.0252(15) 0.0174(13) 0.0240(14) 0.0026(11) 0.0096(12) 0.0014(11)
C8 0.0167(13) 0.0194(13) 0.0229(14) 0.0034(10) 0.0010(11) 0.0076(11)
C9 0.0183(13) 0.0152(12) 0.0141(13) -0.0008(10) 0.0009(10) 0.0026(10)
C10 0.0188(13) 0.0080(11) 0.0128(12) -0.0031(9) 0.0032(10) 0.0025(9)
C11 0.0129(12) 0.0140(12) 0.0125(12) 0.0000(9) 0.0027(9) 0.0029(9)
C12 0.0146(12) 0.0109(11) 0.0142(12) -0.0007(9) -0.0015(10) 0.0035(9)
C13 0.0103(12) 0.0109(11) 0.0144(12) 0.0002(9) -0.0004(9) 0.0010(9)
C14 0.0164(13) 0.0131(12) 0.0100(12) 0.0003(9) 0.0019(10) 0.0015(9)
C15 0.0147(12) 0.0104(11) 0.0142(12) -0.0001(9) 0.0015(10) 0.0026(9)
C16 0.0165(13) 0.0090(11) 0.0149(13) 0.0004(9) 0.0007(10) 0.0004(9)
C17 0.0127(12) 0.0151(12) 0.0146(13) 0.0024(9) 0.0034(10) 0.0015(10)
C18 0.0115(12) 0.0114(12) 0.0157(13) -0.0011(9) -0.0013(10) -0.0005(9)
O1A 0.0253(10) 0.0128(9) 0.0150(9) 0.0003(7) 0.0051(8) 0.0001(7)
O2A 0.0263(10) 0.0090(8) 0.0166(9) 0.0005(7) 0.0033(8) 0.0009(7)
O3A 0.0263(10) 0.0132(9) 0.0135(9) -0.0029(7) 0.0054(8) 0.0024(7)
O4A 0.0231(10) 0.0094(8) 0.0188(10) 0.0007(7) 0.0050(8) 0.0012(7)
C1A 0.0187(13) 0.0103(11) 0.0139(12) 0.0025(9) 0.0025(10) 0.0015(9)
C2A 0.0192(13) 0.0125(12) 0.0187(13) -0.0003(10) 0.0044(11) 0.0023(10)
C3A 0.0232(15) 0.0151(13) 0.0187(14) 0.0004(11) -0.0009(11) -0.0035(10)
C4A 0.0270(15) 0.0154(12) 0.0110(12) 0.0035(10) 0.0028(11) -0.0008(10)
C5A 0.0231(13) 0.0090(11) 0.0142(12) 0.0030(10) 0.0045(10) 0.0005(9)
C6A 0.0259(15) 0.0195(13) 0.0198(14) 0.0033(11) 0.0091(12) 0.0041(11)
C7A 0.0229(15) 0.0195(13) 0.0281(15) -0.0008(11) 0.0101(12) 0.0037(11)
C8A 0.0176(14) 0.0176(13) 0.0261(15) 0.0015(10) 0.0040(11) 0.0007(11)
C9A 0.0203(14) 0.0155(12) 0.0145(13) 0.0022(10) 0.0036(11) -0.0002(10)
C10A 0.0183(13) 0.0086(11) 0.0142(12) 0.0041(9) 0.0033(10) 0.0020(9)
C11A 0.0121(12) 0.0129(11) 0.0135(12) -0.0002(9) 0.0029(10) 0.0006(9)
C12A 0.0163(13) 0.0097(11) 0.0143(12) -0.0002(9) -0.0016(10) 0.0021(9)
C13A 0.0123(12) 0.0097(11) 0.0160(13) 0.0011(9) 0.0008(10) 0.0013(9)
C14A 0.0153(12) 0.0096(11) 0.0145(12) 0.0012(9) 0.0023(10) 0.0005(9)
C15A 0.0104(12) 0.0122(11) 0.0161(13) 0.0004(9) 0.0001(10) 0.0037(9)
C16A 0.0128(12) 0.0100(11) 0.0189(13) -0.0004(9) 0.0002(10) 0.0012(10)
C17A 0.0125(12) 0.0107(11) 0.0169(13) -0.0008(9) -0.0007(10) 0.0014(10)
C18A 0.0115(12) 0.0135(12) 0.0151(13) -0.0006(9) 0.0005(10) 0.0034(10)
O1B 0.0230(10) 0.0105(8) 0.0154(9) 0.0027(7) -0.0015(8) 0.0031(7)
O2B 0.0195(9) 0.0092(8) 0.0177(9) 0.0001(7) -0.0015(7) 0.0030(7)
O3B 0.0218(10) 0.0120(8) 0.0144(9) -0.0008(7) -0.0019(7) -0.0006(7)
O4B 0.0255(10) 0.0075(8) 0.0137(9) -0.0017(7) -0.0020(7) 0.0026(7)
C1B 0.0178(13) 0.0073(11) 0.0143(12) -0.0026(9) -0.0001(10) 0.0017(9)
C2B 0.0182(13) 0.0125(12) 0.0185(13) 0.0022(10) 0.0003(10) 0.0021(10)
C3B 0.0243(15) 0.0144(13) 0.0208(14) 0.0016(11) 0.0066(11) 0.0003(10)
C4B 0.0237(14) 0.0193(13) 0.0102(12) -0.0040(11) -0.0006(11) 0.0011(10)
C5B 0.0217(14) 0.0107(12) 0.0160(13) -0.0042(10) -0.0012(11) 0.0016(10)
C6B 0.0244(15) 0.0182(13) 0.0152(13) -0.0029(11) -0.0052(11) 0.0024(10)
C7B 0.0186(14) 0.0182(13) 0.0263(15) 0.0007(11) -0.0045(11) 0.0046(11)
C8B 0.0168(13) 0.0148(12) 0.0239(14) 0.0012(10) 0.0016(11) -0.0023(10)
C9B 0.0176(13) 0.0122(12) 0.0161(13) -0.0031(9) -0.0010(10) -0.0006(10)
C10B 0.0174(13) 0.0101(11) 0.0126(12) -0.0031(9) -0.0001(10) 0.0009(9)
C11B 0.0112(12) 0.0104(11) 0.0148(12) -0.0005(9) 0.0016(10) -0.0002(9)
C12B 0.0138(12) 0.0090(11) 0.0176(13) -0.0006(9) 0.0018(10) -0.0003(9)
C13B 0.0073(11) 0.0121(11) 0.0142(12) 0.0036(9) 0.0024(9) 0.0033(9)
C14B 0.0101(12) 0.0117(11) 0.0127(12) -0.0011(9) 0.0011(9) 0.0030(9)
C15B 0.0115(12) 0.0092(11) 0.0153(12) 0.0000(9) 0.0035(10) 0.0024(9)
C16B 0.0124(12) 0.0085(11) 0.0188(13) -0.0004(9) 0.0030(10) 0.0029(9)
C17B 0.0107(12) 0.0123(11) 0.0119(12) 0.0009(9) 0.0003(9) 0.0028(9)
C18B 0.0127(12) 0.0106(11) 0.0171(13) 0.0008(9) 0.0036(10) 0.0031(10)
O1C 0.0223(10) 0.0131(9) 0.0146(9) 0.0004(7) -0.0024(7) 0.0037(7)
O2C 0.0252(10) 0.0077(8) 0.0147(9) -0.0009(7) -0.0014(8) 0.0029(7)
O3C 0.0233(10) 0.0094(8) 0.0116(9) -0.0027(7) -0.0027(7) -0.0019(7)
O4C 0.0209(10) 0.0095(8) 0.0163(9) -0.0012(7) -0.0021(7) 0.0024(7)
C1C 0.0167(13) 0.0075(10) 0.0126(12) 0.0016(9) 0.0008(10) 0.0010(9)
C2C 0.0171(13) 0.0136(12) 0.0165(13) -0.0040(10) 0.0001(10) 0.0015(10)
C3C 0.0213(14) 0.0180(13) 0.0171(13) -0.0014(11) 0.0064(11) 0.0059(10)
C4C 0.0220(14) 0.0185(12) 0.0106(12) 0.0040(10) 0.0003(10) 0.0031(10)
C5C 0.0167(13) 0.0126(12) 0.0149(13) 0.0021(10) 0.0003(10) 0.0036(10)
C6C 0.0196(14) 0.0169(13) 0.0145(13) 0.0033(10) -0.0039(11) -0.0010(10)
C7C 0.0169(13) 0.0174(13) 0.0244(14) -0.0015(10) -0.0047(11) 0.0029(11)
C8C 0.0150(13) 0.0180(13) 0.0216(14) -0.0006(10) -0.0008(11) 0.0058(11)
C9C 0.0172(13) 0.0135(12) 0.0151(13) 0.0026(10) 0.0017(10) 0.0048(10)
C10C 0.0162(12) 0.0077(10) 0.0132(12) 0.0019(9) 0.0016(10) 0.0016(9)
C11C 0.0110(12) 0.0130(11) 0.0121(12) 0.0011(9) 0.0019(9) 0.0030(9)
C12C 0.0121(12) 0.0088(11) 0.0142(12) -0.0007(9) 0.0029(10) 0.0002(9)
C13C 0.0110(12) 0.0106(11) 0.0134(12) 0.0001(9) 0.0041(9) 0.0009(9)
C14C 0.0127(12) 0.0120(11) 0.0084(12) 0.0010(9) 0.0003(9) 0.0009(9)
C15C 0.0079(11) 0.0090(11) 0.0154(12) 0.0004(9) 0.0018(9) -0.0010(9)
C16C 0.0128(12) 0.0127(12) 0.0114(12) 0.0002(9) 0.0014(10) 0.0037(9)
C17C 0.0139(12) 0.0108(11) 0.0142(13) 0.0006(9) 0.0043(10) 0.0023(9)
C18C 0.0128(12) 0.0105(11) 0.0137(12) -0.0005(9) 0.0009(10) 0.0007(9)
S1 0.0149(3) 0.0153(3) 0.0118(3) -0.0002(2) 0.0010(2) 0.0005(2)
O1G 0.0136(9) 0.0261(10) 0.0220(10) -0.0011(8) 0.0023(8) -0.0005(8)
C1G 0.0254(15) 0.0225(14) 0.0245(15) 0.0029(11) 0.0071(12) 0.0105(11)
C2G 0.0216(14) 0.0174(13) 0.0223(14) -0.0027(10) 0.0016(11) -0.0037(11)
S2 0.0140(3) 0.0170(3) 0.0130(3) 0.0012(2) 0.0017(2) 0.0019(2)
O1H 0.0136(9) 0.0284(10) 0.0209(10) 0.0007(8) 0.0024(7) 0.0078(8)
C1H 0.0223(15) 0.0197(13) 0.0252(15) 0.0017(11) 0.0018(12) 0.0074(11)
C2H 0.0253(15) 0.0157(13) 0.0312(16) -0.0022(11) 0.0061(12) -0.0041(11)
O1W 0.0348(12) 0.0127(9) 0.0159(10) 0.0017(8) 0.0092(9) 0.0007(8)
O2W 0.0360(12) 0.0147(9) 0.0164(10) 0.0001(8) 0.0109(9) 0.0039(8)
O3W 0.0179(10) 0.0123(9) 0.0146(9) 0.0027(7) 0.0001(8) 0.0006(7)
O4W 0.0173(10) 0.0152(9) 0.0140(9) -0.0008(7) -0.0010(8) 0.0040(7)

loop_
_atom_type_symbol
_atom_type_description
_atom_type_scat_dispersion_real
_atom_type_scat_dispersion_imag
_atom_type_scat_source
C C 0.0033 0.0016 'International Tables Vol C Tables 4.2.6.8 and 6.1.1.4'
H H 0.0000 0.0000 'International Tables Vol C Tables 4.2.6.8 and 6.1.1.4'
O O 0.0106 0.0060 'International Tables Vol C Tables 4.2.6.8 and 6.1.1.4'
S S 0.1246 0.1234 'International Tables Vol C Tables 4.2.6.8 and 6.1.1.4'

loop_
_geom_angle_atom_site_label_1
_geom_angle_atom_site_label_2
_geom_angle_atom_site_label_3
_geom_angle
C17 O1 H1 109.5
C18 O4 H4 109.5
C2 C1 C10 119.8(2)
C2 C1 C11 118.2(2)
C10 C1 C11 121.9(2)
C1 C2 C3 121.5(2)
C1 C2 H2 119.2
C3 C2 H2 119.2
C4 C3 C2 119.8(2)
C4 C3 H3 120.1
C2 C3 H3 120.1
C3 C4 C5 120.8(2)
C3 C4 H4A 119.6
C5 C4 H4A 119.6
C4 C5 C6 122.0(2)
C4 C5 C10 119.3(2)
C6 C5 C10 118.7(2)
C7 C6 C5 121.6(2)
C7 C6 H6 119.2
C5 C6 H6 119.2
C6 C7 C8 119.8(2)
C6 C7 H7 120.1
C8 C7 H7 120.1
C9 C8 C7 120.3(2)
C9 C8 H8 119.8
C7 C8 H8 119.8
C8 C9 C10 121.2(2)
C8 C9 H9 119.4
C10 C9 H9 119.4
C9 C10 C1 123.1(2)
C9 C10 C5 118.2(2)
C1 C10 C5 118.6(2)
C16 C11 C12 118.0(2)
C16 C11 C1 121.4(2)
C12 C11 C1 120.5(2)
C13 C12 C11 120.8(2)
C13 C12 H12 119.6
C11 C12 H12 119.6
C14 C13 C12 120.5(2)
C14 C13 C17 121.9(2)
C12 C13 C17 117.6(2)
C13 C14 C15 119.2(2)
C13 C14 H14 120.4
C15 C14 H14 120.4
C16 C15 C14 120.1(2)
C16 C15 C18 120.7(2)
C14 C15 C18 119.2(2)
C15 C16 C11 121.4(2)
C15 C16 H16 119.3
C11 C16 H16 119.3
O2 C17 O1 124.2(2)
O2 C17 C13 121.7(2)
O1 C17 C13 114.1(2)
O3 C18 O4 124.5(2)
O3 C18 C15 123.5(2)
O4 C18 C15 112.0(2)
C17A O2A H2A 109.5
C18A O3A H3A 109.5
C2A C1A C10A 119.6(2)
C2A C1A C11A 119.6(2)
C10A C1A C11A 120.7(2)
C1A C2A C3A 121.3(2)
C1A C2A H2A1 119.3
C3A C2A H2A1 119.3
C4A C3A C2A 120.0(2)
C4A C3A H3A1 120.0
C2A C3A H3A1 120.0
C3A C4A C5A 121.0(2)
C3A C4A H4A1 119.5
C5A C4A H4A1 119.5
C4A C5A C6A 121.6(2)
C4A C5A C10A 119.3(2)
C6A C5A C10A 119.1(2)
C7A C6A C5A 121.1(3)
C7A C6A H6A 119.4
C5A C6A H6A 119.4
C6A C7A C8A 119.8(3)
C6A C7A H7A 120.1
C8A C7A H7A 120.1
C9A C8A C7A 120.8(3)
C9A C8A H8A 119.6
C7A C8A H8A 119.6
C8A C9A C10A 121.2(2)
C8A C9A H9A 119.4
C10A C9A H9A 119.4
C9A C10A C1A 123.4(2)
C9A C10A C5A 117.9(2)
C1A C10A C5A 118.6(2)
C16A C11A C12A 118.3(2)
C16A C11A C1A 121.8(2)
C12A C11A C1A 119.9(2)
C13A C12A C11A 121.2(2)
C13A C12A H12A 119.4
C11A C12A H12A 119.4
C12A C13A C14A 120.4(2)
C12A C13A C17A 120.4(2)
C14A C13A C17A 119.3(2)
C13A C14A C15A 119.0(2)
C13A C14A H14A 120.5
C15A C14A H14A 120.5
C16A C15A C14A 120.4(2)
C16A C15A C18A 118.8(2)
C14A C15A C18A 120.8(2)
C11A C16A C15A 120.8(2)
C11A C16A H16A 119.6
C15A C16A H16A 119.6
O1A C17A O2A 124.2(2)
O1A C17A C13A 123.8(2)
O2A C17A C13A 111.9(2)
O4A C18A O3A 124.0(2)
O4A C18A C15A 121.5(2)
O3A C18A C15A 114.5(2)
C17B O1B H1B 109.5
C18B O4B H4B 109.5
C2B C1B C10B 119.4(2)
C2B C1B C11B 119.5(2)
C10B C1B C11B 121.0(2)
C1B C2B C3B 121.5(2)
C1B C2B H2B 119.2
C3B C2B H2B 119.2
C4B C3B C2B 119.9(2)
C4B C3B H3B 120.0
C2B C3B H3B 120.0
C3B C4B C5B 120.9(2)
C3B C4B H4B1 119.6
C5B C4B H4B1 119.6
C4B C5B C6B 121.6(2)
C4B C5B C10B 119.7(2)
C6B C5B C10B 118.7(2)
C7B C6B C5B 121.0(3)
C7B C6B H6B 119.5
C5B C6B H6B 119.5
C6B C7B C8B 120.4(2)
C6B C7B H7B 119.8
C8B C7B H7B 119.8
C9B C8B C7B 120.4(2)
C9B C8B H8B 119.8
C7B C8B H8B 119.8
C8B C9B C10B 121.0(2)
C8B C9B H9B 119.5
C10B C9B H9B 119.5
C9B C10B C5B 118.4(2)
C9B C10B C1B 123.2(2)
C5B C10B C1B 118.4(2)
C12B C11B C16B 118.0(2)
C12B C11B C1B 122.5(2)
C16B C11B C1B 119.5(2)
C11B C12B C13B 120.8(2)
C11B C12B H12B 119.6
C13B C12B H12B 119.6
C14B C13B C12B 120.9(2)
C14B C13B C17B 120.8(2)
C12B C13B C17B 118.3(2)
C13B C14B C15B 118.9(2)
C13B C14B H14B 120.6
C15B C14B H14B 120.6
C16B C15B C14B 120.0(2)
C16B C15B C18B 121.2(2)
C14B C15B C18B 118.9(2)
C15B C16B C11B 121.5(2)
C15B C16B H16B 119.2
C11B C16B H16B 119.2
O2B C17B O1B 123.9(2)
O2B C17B C13B 121.6(2)
O1B C17B C13B 114.5(2)
O3B C18B O4B 124.1(2)
O3B C18B C15B 124.4(2)
O4B C18B C15B 111.5(2)
C17C O2C H2C 109.5
C18C O3C H3C 109.5
C2C C1C C10C 119.8(2)
C2C C1C C11C 118.0(2)
C10C C1C C11C 122.2(2)
C1C C2C C3C 121.2(2)
C1C C2C H2C1 119.4
C3C C2C H2C1 119.4
C4C C3C C2C 120.3(2)
C4C C3C H3C1 119.8
C2C C3C H3C1 119.8
C3C C4C C5C 120.7(2)
C3C C4C H4C 119.6
C5C C4C H4C 119.6
C6C C5C C4C 122.0(2)
C6C C5C C10C 119.0(2)
C4C C5C C10C 118.9(2)
C7C C6C C5C 121.3(2)
C7C C6C H6C 119.4
C5C C6C H6C 119.4
C6C C7C C8C 120.0(2)
C6C C7C H7C 120.0
C8C C7C H7C 120.0
C9C C8C C7C 120.5(2)
C9C C8C H8C 119.8
C7C C8C H8C 119.8
C8C C9C C10C 121.2(2)
C8C C9C H9C 119.4
C10C C9C H9C 119.4
C9C C10C C5C 118.0(2)
C9C C10C C1C 123.0(2)
C5C C10C C1C 119.0(2)
C16C C11C C12C 118.4(2)
C16C C11C C1C 120.8(2)
C12C C11C C1C 120.6(2)
C13C C12C C11C 120.7(2)
C13C C12C H12C 119.7
C11C C12C H12C 119.7
C12C C13C C14C 120.3(2)
C12C C13C C17C 120.5(2)
C14C C13C C17C 119.2(2)
C15C C14C C13C 119.3(2)
C15C C14C H14C 120.4
C13C C14C H14C 120.4
C14C C15C C16C 120.2(2)
C14C C15C C18C 121.7(2)
C16C C15C C18C 118.1(2)
C11C C16C C15C 121.1(2)
C11C C16C H16C 119.5
C15C C16C H16C 119.5
O1C C17C O2C 124.4(2)
O1C C17C C13C 123.5(2)
O2C C17C C13C 112.1(2)
O4C C18C O3C 123.5(2)
O4C C18C C15C 121.6(2)
O3C C18C C15C 114.9(2)
O1G S1 C2G 105.32(11)
O1G S1 C1G 105.23(12)
C2G S1 C1G 98.15(13)
S1 C1G H1G1 109.5
S1 C1G H1G2 109.5
H1G1 C1G H1G2 109.5
S1 C1G H1G3 109.5
H1G1 C1G H1G3 109.5
H1G2 C1G H1G3 109.5
S1 C2G H2G1 109.5
S1 C2G H2G2 109.5
H2G1 C2G H2G2 109.5
S1 C2G H2G3 109.5
H2G1 C2G H2G3 109.5
H2G2 C2G H2G3 109.5
O1H S2 C1H 104.86(12)
O1H S2 C2H 104.87(12)
C1H S2 C2H 98.30(13)
S2 C1H H1H1 109.5
S2 C1H H1H2 109.5
H1H1 C1H H1H2 109.5
S2 C1H H1H3 109.5
H1H1 C1H H1H3 109.5
H1H2 C1H H1H3 109.5
S2 C2H H2H1 109.5
S2 C2H H2H2 109.5
H2H1 C2H H2H2 109.5
S2 C2H H2H3 109.5
H2H1 C2H H2H3 109.5
H2H2 C2H H2H3 109.5
H1W1 O1W H2W1 106(3)
H1W2 O2W H2W2 115(4)
H1W3 O3W H2W3 110(3)
H1W4 O4W H2W4 117(3)

loop_
_geom_bond_atom_site_label_1
_geom_bond_atom_site_label_2
_geom_bond_distance
O1 C17 1.318(3)
O1 H1 0.8400
O2 C17 1.212(3)
O3 C18 1.218(3)
O4 C18 1.324(3)
O4 H4 0.8400
C1 C2 1.368(3)
C1 C10 1.427(3)
C1 C11 1.490(3)
C2 C3 1.407(3)
C2 H2 0.9500
C3 C4 1.370(4)
C3 H3 0.9500
C4 C5 1.413(4)
C4 H4A 0.9500
C5 C6 1.423(3)
C5 C10 1.428(3)
C6 C7 1.352(4)
C6 H6 0.9500
C7 C8 1.422(4)
C7 H7 0.9500
C8 C9 1.365(4)
C8 H8 0.9500
C9 C10 1.421(4)
C9 H9 0.9500
C11 C16 1.395(3)
C11 C12 1.399(3)
C12 C13 1.391(3)
C12 H12 0.9500
C13 C14 1.389(3)
C13 C17 1.496(3)
C14 C15 1.396(3)
C14 H14 0.9500
C15 C16 1.387(3)
C15 C18 1.491(3)
C16 H16 0.9500
O1A C17A 1.218(3)
O2A C17A 1.321(3)
O2A H2A 0.8400
O3A C18A 1.320(3)
O3A H3A 0.8400
O4A C18A 1.218(3)
C1A C2A 1.378(4)
C1A C10A 1.430(4)
C1A C11A 1.498(3)
C2A C3A 1.408(4)
C2A H2A1 0.9500
C3A C4A 1.365(4)
C3A H3A1 0.9500
C4A C5A 1.413(4)
C4A H4A1 0.9500
C5A C6A 1.419(4)
C5A C10A 1.429(3)
C6A C7A 1.363(4)
C6A H6A 0.9500
C7A C8A 1.412(4)
C7A H7A 0.9500
C8A C9A 1.359(4)
C8A H8A 0.9500
C9A C10A 1.422(4)
C9A H9A 0.9500
C11A C16A 1.393(3)
C11A C12A 1.399(3)
C12A C13A 1.390(3)
C12A H12A 0.9500
C13A C14A 1.391(3)
C13A C17A 1.496(3)
C14A C15A 1.399(3)
C14A H14A 0.9500
C15A C16A 1.396(3)
C15A C18A 1.483(3)
C16A H16A 0.9500
O1B C17B 1.321(3)
O1B H1B 0.8400
O2B C17B 1.218(3)
O3B C18B 1.216(3)
O4B C18B 1.326(3)
O4B H4B 0.8400
C1B C2B 1.374(3)
C1B C10B 1.435(3)
C1B C11B 1.491(3)
C2B C3B 1.419(4)
C2B H2B 0.9500
C3B C4B 1.361(4)
C3B H3B 0.9500
C4B C5B 1.412(4)
C4B H4B1 0.9500
C5B C6B 1.418(4)
C5B C10B 1.434(3)
C6B C7B 1.367(4)
C6B H6B 0.9500
C7B C8B 1.408(4)
C7B H7B 0.9500
C8B C9B 1.369(4)
C8B H8B 0.9500
C9B C10B 1.421(3)
C9B H9B 0.9500
C11B C12B 1.391(3)
C11B C16B 1.403(3)
C12B C13B 1.394(3)
C12B H12B 0.9500
C13B C14B 1.393(3)
C13B C17B 1.488(3)
C14B C15B 1.396(3)
C14B H14B 0.9500
C15B C16B 1.389(3)
C15B C18B 1.492(3)
C16B H16B 0.9500
O1C C17C 1.220(3)
O2C C17C 1.319(3)
O2C H2C 0.8400
O3C C18C 1.321(3)
O3C H3C 0.8400
O4C C18C 1.223(3)
C1C C2C 1.368(3)
C1C C10C 1.432(3)
C1C C11C 1.492(3)
C2C C3C 1.410(4)
C2C H2C1 0.9500
C3C C4C 1.365(4)
C3C H3C1 0.9500
C4C C5C 1.421(4)
C4C H4C 0.9500
C5C C6C 1.419(4)
C5C C10C 1.427(3)
C6C C7C 1.362(4)
C6C H6C 0.9500
C7C C8C 1.412(4)
C7C H7C 0.9500
C8C C9C 1.365(4)
C8C H8C 0.9500
C9C C10C 1.426(3)
C9C H9C 0.9500
C11C C16C 1.384(3)
C11C C12C 1.399(3)
C12C C13C 1.388(3)
C12C H12C 0.9500
C13C C14C 1.394(3)
C13C C17C 1.493(3)
C14C C15C 1.383(3)
C14C H14C 0.9500
C15C C16C 1.395(3)
C15C C18C 1.491(3)
C16C H16C 0.9500
S1 O1G 1.5229(18)
S1 C2G 1.782(3)
S1 C1G 1.784(3)
C1G H1G1 0.9800
C1G H1G2 0.9800
C1G H1G3 0.9800
C2G H2G1 0.9800
C2G H2G2 0.9800
C2G H2G3 0.9800
S2 O1H 1.5242(18)
S2 C1H 1.780(3)
S2 C2H 1.785(3)
C1H H1H1 0.9800
C1H H1H2 0.9800
C1H H1H3 0.9800
C2H H2H1 0.9800
C2H H2H2 0.9800
C2H H2H3 0.9800
O1W H1W1 0.856(10)
O1W H2W1 0.856(10)
O2W H1W2 0.846(10)
O2W H2W2 0.853(10)
O3W H1W3 0.847(10)
O3W H2W3 0.853(10)
O4W H1W4 0.849(10)
O4W H2W4 0.861(10)

loop_
_geom_hbond_atom_site_label_D
_geom_hbond_atom_site_label_H
_geom_hbond_atom_site_label_A
_geom_hbond_site_symmetry_A
_geom_hbond_distance_DH
_geom_hbond_distance_HA
_geom_hbond_distance_DA
_geom_hbond_angle_DHA
_geom_hbond_publ_flag
O1 H1 O1W 1_465 0.84 1.72 2.559(2) 175.0 yes
O1B H1B O3W . 0.84 1.74 2.573(2) 168.0 yes
O2A H2A O4A 1_565 0.84 1.82 2.583(2) 151.0 yes
O2C H2C O4C 1_565 0.84 1.81 2.584(2) 152.0 yes
O3A H3A O2W 1_545 0.84 1.73 2.565(3) 174.0 yes
O3C H3C O4W . 0.84 1.72 2.561(2) 176.0 yes
O4 H4 O2 1_545 0.84 1.81 2.591(2) 154.0 yes
O4B H4B O2B 1_545 0.84 1.81 2.578(2) 150.0 yes
O1W H1W1 O1H 1_556 0.85(3) 1.92(3) 2.716(3) 155(3) yes
O1W H2W1 O3 1_655 0.85(3) 2.04(3) 2.858(2) 162(3) yes
O2W H1W2 O1G 1_456 0.85(3) 1.91(3) 2.742(3) 168(3) yes
O2W H2W2 O1A . 0.85(2) 2.03(2) 2.879(2) 174(3) yes
O3W H1W3 O1G 1_455 0.846(17) 1.85(2) 2.680(3) 165(3) yes
O3W H2W3 O3B 1_565 0.85(2) 1.98(2) 2.824(2) 170(3) yes
O4W H1W4 O1H 1_455 0.848(17) 1.84(2) 2.656(3) 162(3) yes
O4W H2W4 O1C 1_545 0.86(3) 1.96(3) 2.808(2) 172(3) yes

loop_
_geom_torsion_atom_site_label_1
_geom_torsion_atom_site_label_2
_geom_torsion_atom_site_label_3
_geom_torsion_atom_site_label_4
_geom_torsion
C10 C1 C2 C3 1.8(4)
C11 C1 C2 C3 -176.7(2)
C1 C2 C3 C4 0.4(4)
C2 C3 C4 C5 -1.7(4)
C3 C4 C5 C6 -178.0(2)
C3 C4 C5 C10 0.9(4)
C4 C5 C6 C7 177.4(3)
C10 C5 C6 C7 -1.5(4)
C5 C6 C7 C8 -0.4(4)
C6 C7 C8 C9 1.0(4)
C7 C8 C9 C10 0.4(4)
C8 C9 C10 C1 -179.5(2)
C8 C9 C10 C5 -2.3(4)
C2 C1 C10 C9 174.6(2)
C11 C1 C10 C9 -7.0(4)
C2 C1 C10 C5 -2.5(3)
C11 C1 C10 C5 175.9(2)
C4 C5 C10 C9 -176.1(2)
C6 C5 C10 C9 2.8(3)
C4 C5 C10 C1 1.2(3)
C6 C5 C10 C1 -179.9(2)
C2 C1 C11 C16 121.8(3)
C10 C1 C11 C16 -56.7(3)
C2 C1 C11 C12 -54.3(3)
C10 C1 C11 C12 127.3(3)
C16 C11 C12 C13 -0.1(4)
C1 C11 C12 C13 176.1(2)
C11 C12 C13 C14 -0.8(4)
C11 C12 C13 C17 178.6(2)
C12 C13 C14 C15 1.0(4)
C17 C13 C14 C15 -178.4(2)
C13 C14 C15 C16 -0.3(4)
C13 C14 C15 C18 -178.6(2)
C14 C15 C16 C11 -0.7(4)
C18 C15 C16 C11 177.6(2)
C12 C11 C16 C15 0.9(4)
C1 C11 C16 C15 -175.3(2)
C14 C13 C17 O2 174.1(2)
C12 C13 C17 O2 -5.3(4)
C14 C13 C17 O1 -5.9(3)
C12 C13 C17 O1 174.6(2)
C16 C15 C18 O3 -173.5(2)
C14 C15 C18 O3 4.8(4)
C16 C15 C18 O4 5.4(3)
C14 C15 C18 O4 -176.3(2)
C10A C1A C2A C3A -2.7(3)
C11A C1A C2A C3A 174.1(2)
C1A C2A C3A C4A -0.3(4)
C2A C3A C4A C5A 2.8(4)
C3A C4A C5A C6A 177.7(2)
C3A C4A C5A C10A -2.1(3)
C4A C5A C6A C7A -178.3(2)
C10A C5A C6A C7A 1.5(4)
C5A C6A C7A C8A 0.8(4)
C6A C7A C8A C9A -1.8(4)
C7A C8A C9A C10A 0.3(4)
C8A C9A C10A C1A 179.8(2)
C8A C9A C10A C5A 2.0(3)
C2A C1A C10A C9A -174.5(2)
C11A C1A C10A C9A 8.7(3)
C2A C1A C10A C5A 3.3(3)
C11A C1A C10A C5A -173.5(2)
C4A C5A C10A C9A 176.9(2)
C6A C5A C10A C9A -2.8(3)
C4A C5A C10A C1A -1.0(3)
C6A C5A C10A C1A 179.3(2)
C2A C1A C11A C16A 56.6(3)
C10A C1A C11A C16A -126.5(3)
C2A C1A C11A C12A -120.0(3)
C10A C1A C11A C12A 56.9(3)
C16A C11A C12A C13A -1.1(4)
C1A C11A C12A C13A 175.6(2)
C11A C12A C13A C14A 1.2(4)
C11A C12A C13A C17A -177.8(2)
C12A C13A C14A C15A 0.0(4)
C17A C13A C14A C15A 179.1(2)
C13A C14A C15A C16A -1.3(4)
C13A C14A C15A C18A 178.5(2)
C12A C11A C16A C15A -0.1(4)
C1A C11A C16A C15A -176.8(2)
C14A C15A C16A C11A 1.4(4)
C18A C15A C16A C11A -178.5(2)
C12A C13A C17A O1A 172.8(2)
C14A C13A C17A O1A -6.2(4)
C12A C13A C17A O2A -6.2(3)
C14A C13A C17A O2A 174.8(2)
C16A C15A C18A O4A 5.8(4)
C14A C15A C18A O4A -174.0(2)
C16A C15A C18A O3A -174.2(2)
C14A C15A C18A O3A 6.0(3)
C10B C1B C2B C3B -3.1(4)
C11B C1B C2B C3B 174.7(2)
C1B C2B C3B C4B -0.3(4)
C2B C3B C4B C5B 2.7(4)
C3B C4B C5B C6B 177.2(2)
C3B C4B C5B C10B -1.7(4)
C4B C5B C6B C7B -178.1(3)
C10B C5B C6B C7B 0.8(4)
C5B C6B C7B C8B 0.8(4)
C6B C7B C8B C9B -0.9(4)
C7B C8B C9B C10B -0.7(4)
C8B C9B C10B C5B 2.3(3)
C8B C9B C10B C1B -179.5(2)
C4B C5B C10B C9B 176.6(2)
C6B C5B C10B C9B -2.3(3)
C4B C5B C10B C1B -1.7(3)
C6B C5B C10B C1B 179.4(2)
C2B C1B C10B C9B -174.2(2)
C11B C1B C10B C9B 8.1(4)
C2B C1B C10B C5B 4.0(3)
C11B C1B C10B C5B -173.7(2)
C2B C1B C11B C12B 56.6(3)
C10B C1B C11B C12B -125.7(3)
C2B C1B C11B C16B -120.6(3)
C10B C1B C11B C16B 57.1(3)
C16B C11B C12B C13B 1.1(3)
C1B C11B C12B C13B -176.2(2)
C11B C12B C13B C14B 0.2(3)
C11B C12B C13B C17B -179.0(2)
C12B C13B C14B C15B -1.1(3)
C17B C13B C14B C15B 178.2(2)
C13B C14B C15B C16B 0.5(3)
C13B C14B C15B C18B 178.7(2)
C14B C15B C16B C11B 0.8(4)
C18B C15B C16B C11B -177.3(2)
C12B C11B C16B C15B -1.6(4)
C1B C11B C16B C15B 175.7(2)
C14B C13B C17B O2B -174.2(2)
C12B C13B C17B O2B 5.0(3)
C14B C13B C17B O1B 5.9(3)
C12B C13B C17B O1B -174.9(2)
C16B C15B C18B O3B 173.8(2)
C14B C15B C18B O3B -4.4(4)
C16B C15B C18B O4B -5.9(3)
C14B C15B C18B O4B 176.0(2)
C10C C1C C2C C3C 1.5(4)
C11C C1C C2C C3C -177.6(2)
C1C C2C C3C C4C 1.2(4)
C2C C3C C4C C5C -2.5(4)
C3C C4C C5C C6C -177.8(2)
C3C C4C C5C C10C 1.1(4)
C4C C5C C6C C7C 177.9(2)
C10C C5C C6C C7C -1.1(3)
C5C C6C C7C C8C -1.1(4)
C6C C7C C8C C9C 1.7(4)
C7C C8C C9C C10C -0.1(4)
C8C C9C C10C C5C -2.0(3)
C8C C9C C10C C1C -179.9(2)
C6C C5C C10C C9C 2.6(3)
C4C C5C C10C C9C -176.4(2)
C6C C5C C10C C1C -179.5(2)
C4C C5C C10C C1C 1.5(3)
C2C C1C C10C C9C 175.0(2)
C11C C1C C10C C9C -5.9(3)
C2C C1C C10C C5C -2.8(3)
C11C C1C C10C C5C 176.3(2)
C2C C1C C11C C16C -54.5(3)
C10C C1C C11C C16C 126.4(2)
C2C C1C C11C C12C 121.9(3)
C10C C1C C11C C12C -57.2(3)
C16C C11C C12C C13C 1.2(3)
C1C C11C C12C C13C -175.3(2)
C11C C12C C13C C14C -0.5(3)
C11C C12C C13C C17C 177.6(2)
C12C C13C C14C C15C -0.8(3)
C17C C13C C14C C15C -179.0(2)
C13C C14C C15C C16C 1.5(3)
C13C C14C C15C C18C -178.6(2)
C12C C11C C16C C15C -0.5(3)
C1C C11C C16C C15C 176.0(2)
C14C C15C C16C C11C -0.9(3)
C18C C15C C16C C11C 179.2(2)
C12C C13C C17C O1C -174.8(2)
C14C C13C C17C O1C 3.3(4)
C12C C13C C17C O2C 4.4(3)
C14C C13C C17C O2C -177.5(2)
C14C C15C C18C O4C 174.9(2)
C16C C15C C18C O4C -5.2(3)
C14C C15C C18C O3C -5.1(3)
C16C C15C C18C O3C 174.8(2)
